data_7719058
loop_
_publ_author_name
'N&#x11b;mec, Vlastimil'
'Samsonov, Maksim A.'
'R&#x16f;&#x17e;i&#x10d;kov&#xe1;, Zde&#x148;ka'
'Vr&#xe1;na, Jan'
'R&#x16f;&#x17e;i&#x10d;ka, Ale&#x161;'

_publ_section_title
;
 The investigation of the steric hindrance of anilines by means of
 reactions with PCl<sub>3</sub> and BCl<sub>3</sub>.
;
_journal_issue 31
_journal_name_full 'Dalton transactions (Cambridge, England : 2003)'
_journal_page_first 11845
_journal_page_last 11856
_journal_paper_doi 10.1039/d5dt01182e
_journal_volume 54
_journal_year 2025
_chemical_formula_moiety 'C51 H60 B N'
_chemical_formula_sum 'C51 H60 B N'
_chemical_formula_weight 697.81
_space_group_crystal_system monoclinic
_space_group_IT_number 14
_space_group_name_Hall '-P 2yn'
_space_group_name_H-M_alt 'P 1 21/n 1'
_atom_sites_solution_hydrogens mixed
_audit_creation_method 'APEX4 v2021.10-0'
_audit_update_record
;
2024-11-22 deposited with the CCDC.	2025-07-02 downloaded from the CCDC.
;
_cell_angle_alpha 90
_cell_angle_beta 103.423(2)
_cell_angle_gamma 90
_cell_formula_units_Z 4
_cell_length_a 17.0477(9)
_cell_length_b 15.1836(6)
_cell_length_c 17.3378(9)
_cell_measurement_reflns_used 135171
_cell_measurement_temperature 150(2)
_cell_measurement_theta_max 25.5
_cell_measurement_theta_min 1
_cell_volume 4365.2(4)
_computing_cell_refinement 'APEX4 v2022.10-0 (Bruker AXS)'
_computing_data_collection 'Bruker Instrument Service vV6.2.3'
_computing_data_reduction 'SAINT V8.37A (Bruker AXS Inc., 2015)'
_computing_molecular_graphics 'Platon (Spek, 2009)'
_computing_publication_material 'Platon (Spek, 2009)'
_computing_structure_refinement 'SHELXL-2019/1 (Sheldrick, 2019)'
_computing_structure_solution 'XT, VERSION 2014/5'
_diffrn_ambient_temperature 150(2)
_diffrn_detector_area_resol_mean 10.4167
_diffrn_measured_fraction_theta_full 0.998
_diffrn_measured_fraction_theta_max 0.998
_diffrn_measurement_device_type 'Bruker D8 - Venture'
_diffrn_measurement_method '\f and \w scans to fill the Ewald sphere'
_diffrn_radiation_type MoK\a
_diffrn_radiation_wavelength 0.71073
_diffrn_reflns_av_R_equivalents 0.1122
_diffrn_reflns_av_unetI/netI 0.0396
_diffrn_reflns_Laue_measured_fraction_full 0.998
_diffrn_reflns_Laue_measured_fraction_max 0.998
_diffrn_reflns_limit_h_max 20
_diffrn_reflns_limit_h_min -20
_diffrn_reflns_limit_k_max 18
_diffrn_reflns_limit_k_min -18
_diffrn_reflns_limit_l_max 21
_diffrn_reflns_limit_l_min -21
_diffrn_reflns_number 117260
_diffrn_reflns_point_group_measured_fraction_full 0.998
_diffrn_reflns_point_group_measured_fraction_max 0.998
_diffrn_reflns_theta_full 25.242
_diffrn_reflns_theta_max 25.496
_diffrn_reflns_theta_min 1.819
_diffrn_source 'sealed X-ray tube'
_exptl_absorpt_coefficient_mu 0.060
_exptl_absorpt_correction_T_max 0.7454
_exptl_absorpt_correction_T_min 0.6856
_exptl_absorpt_correction_type multi-scan
_exptl_absorpt_process_details
;
SADABS-2016/2 - Bruker AXS area detector
scaling and absorption correction
;
_exptl_crystal_colour colourless
_exptl_crystal_density_diffrn 1.062
_exptl_crystal_description plate
_exptl_crystal_F_000 1512
_exptl_crystal_size_max 0.326
_exptl_crystal_size_mid 0.206
_exptl_crystal_size_min 0.056
_refine_diff_density_max 0.250
_refine_diff_density_min -0.250
_refine_diff_density_rms 0.039
_refine_ls_extinction_method none
_refine_ls_goodness_of_fit_ref 1.064
_refine_ls_hydrogen_treatment mixed
_refine_ls_matrix_type full
_refine_ls_number_parameters 556
_refine_ls_number_reflns 8109
_refine_ls_number_restraints 492
_refine_ls_restrained_S_all 1.059
_refine_ls_R_factor_all 0.0816
_refine_ls_R_factor_gt 0.0524
_refine_ls_shift/su_max 0.000
_refine_ls_shift/su_mean 0.000
_refine_ls_structure_factor_coef Fsqd
_refine_ls_weighting_details 'w=1/[\s^2^(Fo^2^)+(0.0745P)^2^+1.0827P] where P=(Fo^2^+2Fc^2^)/3'
_refine_ls_weighting_scheme calc
_refine_ls_wR_factor_gt 0.1361
_refine_ls_wR_factor_ref 0.1501
_reflns_Friedel_coverage 0.000
_reflns_number_gt 5804
_reflns_number_total 8109
_reflns_threshold_expression 'I > 2\s(I)'
_cod_data_source_file d5dt01182e3.cif
_cod_data_source_block mo_jvr240229N1
_cod_depositor_comments 'Adding full bibliography for 7719051--7719060.cif.'
_cod_original_sg_symbol_H-M 'P 21/n'
_cod_database_code 7719058
_shelx_shelxl_version_number 2019/1
_shelx_space_group_comment
;
The symmetry employed for this shelxl refinement is uniquely defined
by the following loop, which should always be used as a source of
symmetry information in preference to the above space-group names.
They are only intended as comments.
;
_shelx_estimated_absorpt_t_min 0.981
_shelx_estimated_absorpt_t_max 0.997
_exptl_absorpt_special_details
;
The ratio of minimum to maximum
apparent transmission was 0.920
;

loop_
_space_group_symop_operation_xyz
'x, y, z'
'-x+1/2, y+1/2, -z+1/2'
'-x, -y, -z'
'x-1/2, -y-1/2, z-1/2'

loop_
_atom_site_label
_atom_site_type_symbol
_atom_site_fract_x
_atom_site_fract_y
_atom_site_fract_z
_atom_site_U_iso_or_equiv
_atom_site_adp_type
_atom_site_occupancy
_atom_site_site_symmetry_order
_atom_site_calc_flag
_atom_site_refinement_flags_posn
_atom_site_refinement_flags_adp
_atom_site_refinement_flags_occupancy
_atom_site_disorder_assembly
_atom_site_disorder_group
C1 C 0.40697(10) 0.73175(10) 0.61517(10) 0.0300(4) Uani 1 1 d . . . . .
C8 C 0.34810(11) 0.78607(11) 0.44690(10) 0.0325(4) Uani 1 1 d . . . . .
C9 C 0.26841(11) 0.80565(11) 0.41280(11) 0.0365(4) Uani 1 1 d . . . . .
H9 H 0.231153 0.759152 0.395666 0.044 Uiso 1 1 calc R U . . .
C10 C 0.24198(12) 0.89272(12) 0.40322(12) 0.0425(5) Uani 1 1 d . . . . .
H10 H 0.186707 0.904075 0.380161 0.051 Uiso 1 1 calc R U . . .
C11 C 0.29396(12) 0.96356(12) 0.42634(12) 0.0419(5) Uani 1 1 d . . . . .
C12 C 0.37435(12) 0.94324(12) 0.45837(11) 0.0403(4) Uani 1 1 d . . . . .
H12 H 0.412113 0.989694 0.473569 0.048 Uiso 1 1 calc R U . . .
C13 C 0.40077(11) 0.85690(11) 0.46867(11) 0.0367(4) Uani 1 1 d . . . . .
H13 H 0.456167 0.845560 0.491137 0.044 Uiso 1 1 calc R U . . .
C14 C 0.26171(14) 1.05837(13) 0.41971(14) 0.0523(5) Uani 1 1 d . . . . .
C15 C 0.21706(19) 1.07693(17) 0.33500(16) 0.0805(9) Uani 1 1 d . . . . .
H15A H 0.195043 1.136804 0.331381 0.121 Uiso 1 1 calc R U . . .
H15B H 0.172915 1.034562 0.318927 0.121 Uiso 1 1 calc R U . . .
H15C H 0.254345 1.071418 0.299926 0.121 Uiso 1 1 calc R U . . .
C2 C 0.43535(10) 0.69544(10) 0.55198(10) 0.0286(4) Uani 1 1 d . . . . .
C16 C 0.20408(18) 1.06758(16) 0.47538(17) 0.0729(7) Uani 1 1 d . . . . .
H16A H 0.181090 1.127032 0.470662 0.109 Uiso 1 1 calc R U . . .
H16B H 0.233791 1.057368 0.530203 0.109 Uiso 1 1 calc R U . . .
H16C H 0.160580 1.024210 0.460824 0.109 Uiso 1 1 calc R U . . .
C17 C 0.32977(17) 1.12577(14) 0.4457(2) 0.0805(9) Uani 1 1 d . . . . .
H17A H 0.306660 1.184961 0.444850 0.121 Uiso 1 1 calc R U . . .
H17B H 0.365960 1.123483 0.409348 0.121 Uiso 1 1 calc R U . . .
H17C H 0.360155 1.111911 0.499600 0.121 Uiso 1 1 calc R U . . .
C18 C 0.31577(10) 0.62053(10) 0.45798(10) 0.0301(4) Uani 1 1 d . . . . .
C19 C 0.30565(11) 0.56930(11) 0.52152(11) 0.0352(4) Uani 1 1 d . . . . .
H19 H 0.338464 0.580344 0.572866 0.042 Uiso 1 1 calc R U . . .
C20 C 0.24881(11) 0.50256(12) 0.51155(11) 0.0385(4) Uani 1 1 d . . . . .
H20 H 0.243081 0.469865 0.556639 0.046 Uiso 1 1 calc R U . . .
C21 C 0.20004(10) 0.48180(11) 0.43820(11) 0.0341(4) Uani 1 1 d . . . . .
C22 C 0.21106(10) 0.53177(11) 0.37424(11) 0.0344(4) Uani 1 1 d . . . . .
H22 H 0.179342 0.519235 0.322711 0.041 Uiso 1 1 calc R U . . .
C23 C 0.26721(10) 0.59943(11) 0.38384(10) 0.0326(4) Uani 1 1 d . . . . .
H23 H 0.272729 0.632239 0.338748 0.039 Uiso 1 1 calc R U . . .
C24 C 0.13669(12) 0.40838(12) 0.43012(13) 0.0434(5) Uani 1 1 d . . . . .
C25 C 0.1758(2) 0.32659(19) 0.4714(3) 0.0721(13) Uani 0.746(5) 1 d . . P A 1
H25A H 0.135334 0.279853 0.466940 0.108 Uiso 0.746(5) 1 calc R U P A 1
H25B H 0.198488 0.339656 0.527493 0.108 Uiso 0.746(5) 1 calc R U P A 1
H25C H 0.218922 0.307150 0.446557 0.108 Uiso 0.746(5) 1 calc R U P A 1
C26 C 0.1002(3) 0.3887(3) 0.3444(3) 0.0896(16) Uani 0.746(5) 1 d . . P A 1
H26A H 0.059778 0.342088 0.340646 0.134 Uiso 0.746(5) 1 calc R U P A 1
H26B H 0.142599 0.369244 0.318563 0.134 Uiso 0.746(5) 1 calc R U P A 1
H26C H 0.074566 0.441974 0.318177 0.134 Uiso 0.746(5) 1 calc R U P A 1
C27 C 0.07234(19) 0.4396(2) 0.4711(3) 0.0628(12) Uani 0.746(5) 1 d . . P A 1
H27A H 0.032326 0.392821 0.469288 0.094 Uiso 0.746(5) 1 calc R U P A 1
H27B H 0.045830 0.492027 0.444000 0.094 Uiso 0.746(5) 1 calc R U P A 1
H27C H 0.097225 0.454055 0.526427 0.094 Uiso 0.746(5) 1 calc R U P A 1
C35 C 0.6508(2) 0.5691(4) 0.2734(2) 0.0717(14) Uani 0.637(5) 1 d . . P B 1
H35A H 0.655448 0.522173 0.312993 0.108 Uiso 0.637(5) 1 calc R U P B 1
H35B H 0.671311 0.624351 0.299802 0.108 Uiso 0.637(5) 1 calc R U P B 1
H35C H 0.682431 0.553455 0.234871 0.108 Uiso 0.637(5) 1 calc R U P B 1
C36 C 0.5578(3) 0.6458(3) 0.1652(2) 0.0590(12) Uani 0.637(5) 1 d . . P B 1
H36A H 0.500740 0.652906 0.138967 0.088 Uiso 0.637(5) 1 calc R U P B 1
H36B H 0.587381 0.624250 0.126748 0.088 Uiso 0.637(5) 1 calc R U P B 1
H36C H 0.580113 0.702681 0.186357 0.088 Uiso 0.637(5) 1 calc R U P B 1
C37 C 0.5300(3) 0.4927(3) 0.1949(3) 0.0744(15) Uani 0.637(5) 1 d . . P B 1
H37A H 0.472506 0.500869 0.170593 0.112 Uiso 0.637(5) 1 calc R U P B 1
H37B H 0.536394 0.447286 0.236011 0.112 Uiso 0.637(5) 1 calc R U P B 1
H37C H 0.558062 0.474458 0.154215 0.112 Uiso 0.637(5) 1 calc R U P B 1
C25A C 0.1347(9) 0.3560(9) 0.5077(7) 0.087(4) Uani 0.254(5) 1 d . . P A 2
H25D H 0.089108 0.314898 0.496921 0.131 Uiso 0.254(5) 1 calc R U P A 2
H25E H 0.128505 0.397388 0.549289 0.131 Uiso 0.254(5) 1 calc R U P A 2
H25F H 0.185085 0.323099 0.525338 0.131 Uiso 0.254(5) 1 calc R U P A 2
C26A C 0.1443(7) 0.3383(8) 0.3671(8) 0.073(3) Uani 0.254(5) 1 d . . P A 2
H26D H 0.096168 0.300817 0.355981 0.109 Uiso 0.254(5) 1 calc R U P A 2
H26E H 0.192173 0.301937 0.387276 0.109 Uiso 0.254(5) 1 calc R U P A 2
H26F H 0.149352 0.367811 0.318218 0.109 Uiso 0.254(5) 1 calc R U P A 2
C27A C 0.0485(5) 0.4428(6) 0.4014(8) 0.057(3) Uani 0.254(5) 1 d . . P A 2
H27D H 0.010630 0.394980 0.404101 0.086 Uiso 0.254(5) 1 calc R U P A 2
H27E H 0.039925 0.463574 0.346551 0.086 Uiso 0.254(5) 1 calc R U P A 2
H27F H 0.039569 0.491467 0.435481 0.086 Uiso 0.254(5) 1 calc R U P A 2
C35A C 0.6220(4) 0.4967(5) 0.2586(4) 0.0534(18) Uani 0.363(5) 1 d . . P B 2
H35D H 0.588531 0.445980 0.265175 0.080 Uiso 0.363(5) 1 calc R U P B 2
H35E H 0.660322 0.509105 0.308938 0.080 Uiso 0.363(5) 1 calc R U P B 2
H35F H 0.651568 0.483382 0.217820 0.080 Uiso 0.363(5) 1 calc R U P B 2
C36A C 0.6338(6) 0.6534(6) 0.2242(6) 0.094(3) Uani 0.363(5) 1 d . . P B 2
H36D H 0.607437 0.710071 0.208406 0.140 Uiso 0.363(5) 1 calc R U P B 2
H36E H 0.662133 0.634137 0.183997 0.140 Uiso 0.363(5) 1 calc R U P B 2
H36F H 0.672623 0.659962 0.275317 0.140 Uiso 0.363(5) 1 calc R U P B 2
C37A C 0.5146(6) 0.5637(8) 0.1544(4) 0.096(3) Uani 0.363(5) 1 d . . P B 2
H37D H 0.484662 0.617464 0.134815 0.143 Uiso 0.363(5) 1 calc R U P B 2
H37E H 0.476492 0.516412 0.157995 0.143 Uiso 0.363(5) 1 calc R U P B 2
H37F H 0.547828 0.546274 0.117876 0.143 Uiso 0.363(5) 1 calc R U P B 2
C28 C 0.43181(10) 0.66541(10) 0.40510(10) 0.0304(4) Uani 1 1 d . . . . .
C29 C 0.44979(11) 0.72296(11) 0.34992(11) 0.0373(4) Uani 1 1 d . . . . .
H29 H 0.432473 0.782466 0.349442 0.045 Uiso 1 1 calc R U . . .
C30 C 0.49250(12) 0.69581(12) 0.29530(11) 0.0400(4) Uani 1 1 d . . . . .
H30 H 0.503777 0.737376 0.258363 0.048 Uiso 1 1 calc R U . . .
C31 C 0.51933(11) 0.60987(12) 0.29279(10) 0.0355(4) Uani 1 1 d . . . . .
C32 C 0.50064(11) 0.55186(12) 0.34826(10) 0.0357(4) Uani 1 1 d . . . . .
H32 H 0.518050 0.492375 0.348817 0.043 Uiso 1 1 calc R U . . .
C33 C 0.45769(11) 0.57843(11) 0.40215(10) 0.0334(4) Uani 1 1 d . . . . .
H33 H 0.445300 0.536599 0.438308 0.040 Uiso 1 1 calc R U . . .
C34 C 0.56601(13) 0.58017(13) 0.23235(11) 0.0459(5) Uani 1 1 d . . . . .
C38 C 0.65232(11) 0.64267(14) 0.65910(12) 0.0447(5) Uani 1 1 d . . . . .
H38A H 0.688460 0.684686 0.692779 0.067 Uiso 1 1 calc R U . . .
H38B H 0.668439 0.635736 0.608738 0.067 Uiso 1 1 calc R U . . .
H38C H 0.655570 0.585600 0.686054 0.067 Uiso 1 1 calc R U . . .
C39 C 0.42788(10) 0.79617(11) 0.75309(10) 0.0334(4) Uani 1 1 d . . . . .
H39 H 0.372341 0.773730 0.751334 0.040 Uiso 1 1 calc R U . . .
C40 C 0.41898(11) 0.89460(12) 0.73292(11) 0.0379(4) Uani 1 1 d . . . . .
C41 C 0.46239(14) 0.93700(13) 0.68555(13) 0.0506(5) Uani 1 1 d . . . . .
H41 H 0.499677 0.904537 0.663690 0.061 Uiso 1 1 calc R U . . .
C42 C 0.45202(17) 1.02644(14) 0.66965(14) 0.0639(6) Uani 1 1 d . . . . .
H42 H 0.482427 1.054584 0.637238 0.077 Uiso 1 1 calc R U . . .
C43 C 0.39857(15) 1.07426(15) 0.70015(16) 0.0655(7) Uani 1 1 d . . . . .
H43 H 0.391315 1.135271 0.688517 0.079 Uiso 1 1 calc R U . . .
C44 C 0.35530(15) 1.03379(16) 0.74776(18) 0.0693(7) Uani 1 1 d . . . . .
H44 H 0.318258 1.066937 0.769384 0.083 Uiso 1 1 calc R U . . .
C45 C 0.36562(12) 0.94423(14) 0.76439(15) 0.0545(6) Uani 1 1 d . . . . .
H45 H 0.335747 0.916803 0.797688 0.065 Uiso 1 1 calc R U . . .
C46 C 0.47721(10) 0.77898(11) 0.83643(10) 0.0331(4) Uani 1 1 d . . . . .
C47 C 0.54405(11) 0.82864(12) 0.87115(11) 0.0378(4) Uani 1 1 d . . . . .
H47 H 0.559288 0.876874 0.842914 0.045 Uiso 1 1 calc R U . . .
C48 C 0.58912(11) 0.80914(12) 0.94642(11) 0.0404(4) Uani 1 1 d . . . . .
H48 H 0.634762 0.844105 0.969442 0.048 Uiso 1 1 calc R U . . .
C49 C 0.56817(13) 0.73958(13) 0.98788(12) 0.0460(5) Uani 1 1 d . . . . .
H49 H 0.599716 0.725284 1.039069 0.055 Uiso 1 1 calc R U . . .
C50 C 0.50076(15) 0.69061(15) 0.95439(13) 0.0581(6) Uani 1 1 d . . . . .
H50 H 0.485245 0.643045 0.983213 0.070 Uiso 1 1 calc R U . . .
C51 C 0.45559(13) 0.71000(13) 0.87942(12) 0.0482(5) Uani 1 1 d . . . . .
H51 H 0.409267 0.675710 0.857123 0.058 Uiso 1 1 calc R U . . .
B1 B 0.26470(16) 0.70486(19) 0.65692(16) 0.0565(7) Uani 1 1 d . . . . .
H1A H 0.242043 0.762503 0.691978 0.085 Uiso 1 1 d . U . . .
H1C H 0.212500 0.672600 0.605309 0.085 Uiso 1 1 d . U . . .
H1B H 0.304399 0.650805 0.696900 0.085 Uiso 1 1 d . U . . .
N1 N 0.32300(9) 0.75847(10) 0.60575(9) 0.0345(3) Uani 1 1 d . . . . .
H1D H 0.2941(13) 0.7544(14) 0.5519(14) 0.052 Uiso 1 1 d . U . . .
H1E H 0.3224(13) 0.8179(15) 0.6193(13) 0.052 Uiso 1 1 d . U . . .
C3 C 0.51585(10) 0.66878(10) 0.56850(10) 0.0305(4) Uani 1 1 d . . . . .
H3 H 0.536575 0.644332 0.526857 0.037 Uiso 1 1 calc R U . . .
C4 C 0.56697(10) 0.67650(11) 0.64331(10) 0.0324(4) Uani 1 1 d . . . . .
C5 C 0.53753(10) 0.71612(11) 0.70266(10) 0.0330(4) Uani 1 1 d . . . . .
H5 H 0.572504 0.723745 0.753529 0.040 Uiso 1 1 calc R U . . .
C6 C 0.45834(10) 0.74506(11) 0.69000(10) 0.0301(4) Uani 1 1 d . . . . .
C7 C 0.38192(10) 0.69141(10) 0.46569(10) 0.0293(4) Uani 1 1 d . . . . .

loop_
_atom_site_aniso_label
_atom_site_aniso_U_11
_atom_site_aniso_U_22
_atom_site_aniso_U_33
_atom_site_aniso_U_23
_atom_site_aniso_U_13
_atom_site_aniso_U_12
C1 0.0260(8) 0.0291(8) 0.0345(9) 0.0024(7) 0.0061(7) 0.0006(6)
C8 0.0371(9) 0.0287(8) 0.0323(9) 0.0037(7) 0.0090(7) 0.0025(7)
C9 0.0370(10) 0.0334(9) 0.0370(10) 0.0035(7) 0.0044(8) 0.0031(7)
C10 0.0404(11) 0.0407(10) 0.0439(11) 0.0090(8) 0.0047(9) 0.0112(8)
C11 0.0514(12) 0.0333(9) 0.0428(11) 0.0081(8) 0.0149(9) 0.0109(8)
C12 0.0478(11) 0.0300(9) 0.0441(11) 0.0034(8) 0.0127(9) 0.0014(8)
C13 0.0374(10) 0.0314(9) 0.0407(10) 0.0035(7) 0.0080(8) 0.0029(7)
C14 0.0620(14) 0.0340(10) 0.0625(14) 0.0096(9) 0.0178(11) 0.0164(9)
C15 0.115(2) 0.0563(15) 0.0675(17) 0.0231(12) 0.0154(16) 0.0424(15)
C2 0.0298(8) 0.0235(8) 0.0315(9) 0.0043(6) 0.0054(7) 0.0010(6)
C16 0.093(2) 0.0484(13) 0.0848(19) -0.0014(12) 0.0349(16) 0.0230(13)
C17 0.0862(19) 0.0302(11) 0.126(3) 0.0091(13) 0.0264(18) 0.0128(11)
C18 0.0295(9) 0.0282(8) 0.0319(9) 0.0012(7) 0.0056(7) 0.0032(7)
C19 0.0348(9) 0.0361(9) 0.0319(9) 0.0046(7) 0.0022(7) -0.0027(7)
C20 0.0382(10) 0.0375(10) 0.0391(10) 0.0091(8) 0.0078(8) -0.0020(8)
C21 0.0290(9) 0.0284(8) 0.0442(10) -0.0013(7) 0.0072(8) 0.0035(7)
C22 0.0320(9) 0.0341(9) 0.0345(10) -0.0049(7) 0.0023(7) 0.0043(7)
C23 0.0342(9) 0.0315(9) 0.0313(9) 0.0023(7) 0.0059(7) 0.0038(7)
C24 0.0360(10) 0.0327(9) 0.0619(13) -0.0033(9) 0.0121(9) -0.0044(8)
C25 0.052(2) 0.0285(14) 0.140(4) 0.0080(18) 0.030(2) -0.0056(13)
C26 0.101(4) 0.080(3) 0.083(3) -0.020(2) 0.011(2) -0.061(3)
C27 0.0432(17) 0.0420(16) 0.112(3) -0.0055(18) 0.035(2) -0.0075(13)
C35 0.051(2) 0.115(4) 0.055(2) 0.022(2) 0.0246(18) 0.025(2)
C36 0.078(3) 0.066(2) 0.042(2) 0.0122(16) 0.0322(19) 0.021(2)
C37 0.108(4) 0.060(2) 0.074(3) -0.020(2) 0.059(3) -0.008(2)
C25A 0.083(8) 0.087(8) 0.080(6) 0.025(5) -0.003(5) -0.047(6)
C26A 0.065(7) 0.052(5) 0.105(7) -0.032(5) 0.028(6) -0.026(5)
C27A 0.038(4) 0.048(5) 0.084(7) 0.001(4) 0.013(4) -0.010(3)
C35A 0.060(4) 0.068(4) 0.038(3) 0.000(3) 0.023(3) 0.019(3)
C36A 0.093(6) 0.096(5) 0.116(7) 0.015(4) 0.073(5) 0.014(4)
C37A 0.093(5) 0.154(9) 0.038(3) -0.008(4) 0.011(3) 0.060(5)
C28 0.0310(9) 0.0297(8) 0.0287(8) 0.0020(7) 0.0030(7) 0.0001(7)
C29 0.0457(11) 0.0305(9) 0.0362(10) 0.0061(7) 0.0106(8) 0.0008(8)
C30 0.0497(11) 0.0369(10) 0.0348(10) 0.0098(7) 0.0128(9) 0.0010(8)
C31 0.0395(10) 0.0392(9) 0.0272(9) 0.0036(7) 0.0069(8) 0.0006(8)
C32 0.0409(10) 0.0334(9) 0.0327(9) 0.0043(7) 0.0084(8) 0.0053(7)
C33 0.0382(10) 0.0302(8) 0.0317(9) 0.0074(7) 0.0079(8) 0.0019(7)
C34 0.0548(12) 0.0508(11) 0.0360(10) 0.0087(8) 0.0190(9) 0.0126(9)
C38 0.0332(10) 0.0549(12) 0.0447(11) -0.0009(9) 0.0063(8) 0.0087(9)
C39 0.0284(9) 0.0371(9) 0.0349(9) -0.0029(7) 0.0076(7) -0.0021(7)
C40 0.0339(10) 0.0373(9) 0.0382(10) -0.0051(8) -0.0003(8) -0.0003(7)
C41 0.0655(14) 0.0383(10) 0.0498(12) -0.0045(9) 0.0171(11) -0.0046(9)
C42 0.0898(18) 0.0413(12) 0.0578(14) 0.0005(10) 0.0114(13) -0.0086(12)
C43 0.0650(15) 0.0395(12) 0.0807(17) -0.0017(11) -0.0063(13) 0.0012(11)
C44 0.0492(14) 0.0503(13) 0.103(2) -0.0128(13) 0.0077(13) 0.0148(10)
C45 0.0383(11) 0.0491(12) 0.0761(16) -0.0065(10) 0.0130(11) 0.0065(9)
C46 0.0339(9) 0.0346(9) 0.0320(9) -0.0036(7) 0.0102(7) -0.0009(7)
C47 0.0350(10) 0.0374(10) 0.0405(10) 0.0008(8) 0.0077(8) -0.0022(8)
C48 0.0369(10) 0.0428(10) 0.0400(10) -0.0046(8) 0.0061(8) -0.0030(8)
C49 0.0484(12) 0.0522(12) 0.0354(10) -0.0005(8) 0.0058(9) -0.0003(9)
C50 0.0713(15) 0.0589(13) 0.0425(12) 0.0086(10) 0.0096(11) -0.0212(11)
C51 0.0536(12) 0.0512(12) 0.0383(11) -0.0008(9) 0.0076(9) -0.0186(9)
B1 0.0429(14) 0.0720(17) 0.0570(16) -0.0035(13) 0.0163(12) -0.0063(12)
N1 0.0284(8) 0.0403(8) 0.0336(9) -0.0005(7) 0.0048(6) 0.0046(6)
C3 0.0307(9) 0.0288(8) 0.0323(9) 0.0018(7) 0.0079(7) 0.0013(7)
C4 0.0305(9) 0.0307(9) 0.0354(9) 0.0029(7) 0.0066(7) 0.0027(7)
C5 0.0299(9) 0.0348(9) 0.0324(9) 0.0007(7) 0.0032(7) -0.0008(7)
C6 0.0297(9) 0.0281(8) 0.0324(9) 0.0005(7) 0.0066(7) -0.0013(7)
C7 0.0296(8) 0.0269(8) 0.0302(9) 0.0039(6) 0.0048(7) 0.0024(7)

loop_
_atom_type_symbol
_atom_type_description
_atom_type_scat_dispersion_real
_atom_type_scat_dispersion_imag
_atom_type_scat_source
C C 0.0033 0.0016 'International Tables Vol C Tables 4.2.6.8 and 6.1.1.4'
H H 0.0000 0.0000 'International Tables Vol C Tables 4.2.6.8 and 6.1.1.4'
B B 0.0013 0.0007 'International Tables Vol C Tables 4.2.6.8 and 6.1.1.4'
N N 0.0061 0.0033 'International Tables Vol C Tables 4.2.6.8 and 6.1.1.4'

loop_
_geom_angle_atom_site_label_1
_geom_angle_atom_site_label_2
_geom_angle_atom_site_label_3
_geom_angle
_geom_angle_site_symmetry_1
_geom_angle_site_symmetry_3
_geom_angle_publ_flag
C6 C1 C2 121.52(15) . . ?
C6 C1 N1 116.70(15) . . ?
C2 C1 N1 121.78(15) . . ?
C9 C8 C13 117.17(15) . . ?
C9 C8 C7 124.63(15) . . ?
C13 C8 C7 118.14(15) . . ?
C8 C9 C10 120.88(17) . . ?
C11 C10 C9 122.13(18) . . ?
C12 C11 C10 116.53(16) . . ?
C12 C11 C14 122.77(18) . . ?
C10 C11 C14 120.65(18) . . ?
C13 C12 C11 121.55(18) . . ?
C12 C13 C8 121.69(17) . . ?
C15 C14 C17 109.6(2) . . ?
C15 C14 C16 110.0(2) . . ?
C17 C14 C16 107.8(2) . . ?
C15 C14 C11 109.72(18) . . ?
C17 C14 C11 111.72(18) . . ?
C16 C14 C11 107.98(17) . . ?
C3 C2 C1 116.93(15) . . ?
C3 C2 C7 120.83(15) . . ?
C1 C2 C7 122.08(14) . . ?
C19 C18 C23 116.41(16) . . ?
C19 C18 C7 122.97(15) . . ?
C23 C18 C7 120.38(15) . . ?
C20 C19 C18 121.47(17) . . ?
C21 C20 C19 122.32(16) . . ?
C20 C21 C22 116.38(16) . . ?
C20 C21 C24 120.58(16) . . ?
C22 C21 C24 123.03(17) . . ?
C23 C22 C21 121.66(16) . . ?
C22 C23 C18 121.73(16) . . ?
C26 C24 C25 110.0(3) . . ?
C26 C24 C27 110.3(3) . . ?
C25 C24 C27 108.9(3) . . ?
C26 C24 C21 110.8(2) . . ?
C25 C24 C21 109.29(18) . . ?
C27 C24 C21 107.50(17) . . ?
C21 C24 C26A 113.0(4) . . ?
C21 C24 C27A 113.0(3) . . ?
C26A C24 C27A 103.7(6) . . ?
C21 C24 C25A 116.4(4) . . ?
C26A C24 C25A 106.1(7) . . ?
C27A C24 C25A 103.4(7) . . ?
C29 C28 C33 116.73(16) . . ?
C29 C28 C7 123.62(15) . . ?
C33 C28 C7 119.58(14) . . ?
C28 C29 C30 121.45(16) . . ?
C29 C30 C31 122.09(16) . . ?
C30 C31 C32 116.29(16) . . ?
C30 C31 C34 121.92(16) . . ?
C32 C31 C34 121.79(16) . . ?
C33 C32 C31 121.76(16) . . ?
C32 C33 C28 121.66(16) . . ?
C35 C34 C36 110.7(3) . . ?
C37A C34 C31 113.1(3) . . ?
C35 C34 C31 108.3(2) . . ?
C36 C34 C31 111.39(19) . . ?
C35 C34 C37 111.0(3) . . ?
C36 C34 C37 106.6(3) . . ?
C31 C34 C37 108.9(2) . . ?
C37A C34 C35A 108.8(5) . . ?
C31 C34 C35A 114.5(2) . . ?
C37A C34 C36A 108.9(6) . . ?
C31 C34 C36A 110.6(3) . . ?
C35A C34 C36A 100.3(4) . . ?
C46 C39 C6 112.92(14) . . ?
C46 C39 C40 112.86(14) . . ?
C6 C39 C40 111.34(14) . . ?
C41 C40 C45 118.05(19) . . ?
C41 C40 C39 123.34(17) . . ?
C45 C40 C39 118.61(18) . . ?
C40 C41 C42 120.7(2) . . ?
C43 C42 C41 120.6(2) . . ?
C42 C43 C44 119.7(2) . . ?
C43 C44 C45 120.1(2) . . ?
C40 C45 C44 120.8(2) . . ?
C47 C46 C51 118.28(17) . . ?
C47 C46 C39 122.68(16) . . ?
C51 C46 C39 119.03(16) . . ?
C46 C47 C48 121.00(17) . . ?
C49 C48 C47 120.27(18) . . ?
C48 C49 C50 119.20(19) . . ?
C49 C50 C51 120.65(19) . . ?
C50 C51 C46 120.57(19) . . ?
C1 N1 B1 119.28(15) . . ?
C4 C3 C2 122.76(16) . . ?
C5 C4 C3 118.30(15) . . ?
C5 C4 C38 120.99(16) . . ?
C3 C4 C38 120.72(16) . . ?
C4 C5 C6 121.85(16) . . ?
C5 C6 C1 118.47(15) . . ?
C5 C6 C39 121.85(15) . . ?
C1 C6 C39 119.54(15) . . ?
C18 C7 C28 105.61(13) . . ?
C18 C7 C8 113.50(13) . . ?
C28 C7 C8 109.21(13) . . ?
C18 C7 C2 111.25(13) . . ?
C28 C7 C2 111.71(13) . . ?
C8 C7 C2 105.66(13) . . ?

loop_
_geom_bond_atom_site_label_1
_geom_bond_atom_site_label_2
_geom_bond_distance
_geom_bond_site_symmetry_2
_geom_bond_publ_flag
C1 C6 1.401(2) . ?
C1 C2 1.409(2) . ?
C1 N1 1.460(2) . ?
C8 C9 1.382(3) . ?
C8 C13 1.396(2) . ?
C8 C7 1.555(2) . ?
C9 C10 1.394(2) . ?
C10 C11 1.392(3) . ?
C11 C12 1.389(3) . ?
C11 C14 1.536(2) . ?
C12 C13 1.384(2) . ?
C14 C15 1.516(3) . ?
C14 C17 1.534(3) . ?
C14 C16 1.535(3) . ?
C2 C3 1.395(2) . ?
C2 C7 1.562(2) . ?
C18 C19 1.392(2) . ?
C18 C23 1.395(2) . ?
C18 C7 1.542(2) . ?
C19 C20 1.385(2) . ?
C20 C21 1.385(3) . ?
C21 C22 1.392(2) . ?
C21 C24 1.536(2) . ?
C22 C23 1.388(2) . ?
C24 C26 1.501(4) . ?
C24 C25 1.509(4) . ?
C24 C27 1.515(4) . ?
C24 C26A 1.552(10) . ?
C24 C27A 1.560(9) . ?
C24 C25A 1.570(11) . ?
C35 C34 1.465(4) . ?
C36 C34 1.514(4) . ?
C37 C34 1.542(4) . ?
C35A C34 1.588(6) . ?
C36A C34 1.634(9) . ?
C37A C34 1.451(8) . ?
C28 C29 1.382(2) . ?
C28 C33 1.397(2) . ?
C28 C7 1.548(2) . ?
C29 C30 1.384(3) . ?
C30 C31 1.387(3) . ?
C31 C32 1.395(2) . ?
C31 C34 1.524(3) . ?
C32 C33 1.375(2) . ?
C38 C4 1.507(2) . ?
C39 C46 1.516(2) . ?
C39 C6 1.527(2) . ?
C39 C40 1.534(2) . ?
C40 C41 1.385(3) . ?
C40 C45 1.387(3) . ?
C41 C42 1.389(3) . ?
C42 C43 1.364(4) . ?
C43 C44 1.373(4) . ?
C44 C45 1.393(3) . ?
C46 C47 1.382(3) . ?
C46 C51 1.384(3) . ?
C47 C48 1.384(3) . ?
C48 C49 1.371(3) . ?
C49 C50 1.379(3) . ?
C50 C51 1.380(3) . ?
B1 N1 1.687(3) . ?
C3 C4 1.389(2) . ?
C4 C5 1.383(2) . ?
C5 C6 1.388(2) . ?
